data_2002042
loop_
_publ_author_name
'Cheer, C. J.'
'Kavounis, C. A.'
'Bozopoulos, A. P.'
'Rentzeperis, P. J.'
'Theocharis, A. B.'

_publ_section_title
;
 Structure of 1-(4-nitrobenzoyloxy)-4,5-dimethyl-1,2,3-triazole
;
_journal_issue 1
_journal_name_full 'Acta Crystallographica Section C'
_journal_page_first 49
_journal_page_last 52
_journal_paper_doi 10.1107/S0108270192005195
_journal_volume 49
_journal_year 1993
_chemical_formula_sum 'C11 H10 N4 O4'
_chemical_formula_weight 262.22
_space_group_crystal_system orthorhombic
_space_group_IT_number 19
_space_group_name_Hall 'P 2ac 2ab'
_space_group_name_H-M_alt 'P 21 21 21'
_cell_angle_alpha 90
_cell_angle_beta 90
_cell_angle_gamma 90
_cell_formula_units_Z 4
_cell_length_a 5.9450(10)
_cell_length_b 10.941(2)
_cell_length_c 18.277(4)
_cell_volume 1188.8(4)
_diffrn_radiation_type Mo
_diffrn_radiation_wavelength 0.71073
_exptl_absorpt_coefficient_mu 0.107
_exptl_crystal_density_diffrn 1.47
_exptl_crystal_density_meas 1.45
_exptl_crystal_F_000 544
_cod_data_source_file cr0389.cif
_cod_data_source_block cr0389_structure_1_of_1
_cod_depositor_comments
;
 Updating space group information and adding the symmetry operation list.

 Antanas Vaitkus,
 2018-06-18

 Marking atom disorder after consulting the original publication. The 'H(10A)',
 'H(10B)', 'H(10C)' and 'H(10D)', 'H(10E)', 'H(10F)' atoms were marked as
 belonging to the disorder assembly A groups '1' and '2' with the occupancies
 of 0.45 and 0.55 respectively. The 'H(11A)', 'H(11B)', 'H(11C)' and 'H(11D)',
 'H(11E)', 'H(11F)' atoms were marked as belonging to the disorder assembly
 B groups '1' and'2' with the occupancies of 0.43 and 0.57 respectively.

 Antanas Vaitkus,
 2018-06-18
;
_cod_original_cell_volume 1188.8(8)
_cod_database_code 2002042

loop_
_space_group_symop_id
_space_group_symop_operation_xyz
1 x,y,z
2 -x+1/2,-y,z+1/2
3 x+1/2,-y+1/2,-z
4 -x,y+1/2,-z+1/2

loop_
_atom_site_label
_atom_site_fract_x
_atom_site_fract_y
_atom_site_fract_z
_atom_site_occupancy
_atom_site_disorder_assembly
_atom_site_disorder_group
C(1) -.2521(3) .6356(2) .60010(10) 1 . .
C(2) -.2641(3) .5952(2) .52940(10) 1 . .
C(3) -.0896(3) .3621(2) .44780(10) 1 . .
C(4) .0253(3) .2963(2) .38810(10) 1 . .
C(5) -.0708(3) .1861(2) .36600(10) 1 . .
C(6) .0331(3) .1166(2) .31330(10) 1 . .
C(7) .2331(3) .1565(2) .28450(10) 1 . .
C(8) .3309(4) .2668(2) .30390(10) 1 . .
C(9) .2234(3) .3373(2) .35620(10) 1 . .
C(10) -.4174(4) .7112(2) .64180(10) 1 . .
C(11) -.4343(4) .6098(3) .47090(10) 1 . .
N(1) -.0701(3) .53270(10) .52250(10) 1 . .
N(2) .0573(3) .5315(2) .58240(10) 1 . .
N(3) -.0566(3) .5964(2) .63060(10) 1 . .
N(4) .3484(3) .0799(2) .23020(10) 1 . .
O(1) .0121(2) .47570(10) .46050(10) 1 . .
O(2) -.2470(3) .32850(10) .48220(10) 1 . .
O(3) .2434(3) -.0034(2) .20210(10) 1 . .
O(4) .5433(3) .1019(2) .21630(10) 1 . .
H(5A) -.2097 .1616 .3884 1 . .
H(6A) -.0372 .0418 .2981 1 . .
H(8A) .4593 .2981 .2782 1 . .
H(9A) .2898 .4109 .3749 1 . .
H(10A) -.552(7) .685(5) .612(3) 0.45 A 1
H(10B) -.425(12) .681(4) .6943(11) 0.45 A 1
H(10C) -.389(10) .8027(13) .639(3) 0.45 A 1
H(10D) -.571(4) .672(4) .648(3) 0.55 A 2
H(10E) -.336(7) .725(4) .6901(14) 0.55 A 2
H(10F) -.424(8) .788(3) .611(2) 0.55 A 2
H(11A) -.526(8) .686(3) .482(3) 0.43 B 1
H(11B) -.340(8) .618(6) .4247(18) 0.43 B 1
H(11C) -.530(8) .533(3) .471(4) 0.43 B 1
H(11D) -.586(4) .618(5) .496(2) 0.57 B 2
H(11E) -.426(8) .534(2) .439(2) 0.57 B 2
H(11F) -.388(8) .687(3) .444(2) 0.57 B 2

loop_
_geom_angle_atom_site_label_1
_geom_angle_atom_site_label_2
_geom_angle_atom_site_label_3
_geom_angle
C(2) C(1) C(10) 128.8(2)
C(2) C(1) N(3) 109.2(2)
C(10) C(1) N(3) 122.0(2)
C(1) C(2) C(11) 133.1(2)
C(1) C(2) N(1) 102.0(2)
C(11) C(2) N(1) 124.9(2)
C(4) C(3) O(1) 110.9(2)
C(4) C(3) O(2) 127.3(2)
O(1) C(3) O(2) 121.8(2)
C(3) C(4) C(5) 116.5(2)
C(3) C(4) C(9) 123.1(2)
C(5) C(4) C(9) 120.4(2)
C(4) C(5) C(6) 119.9(2)
C(5) C(6) C(7) 118.8(2)
C(6) C(7) C(8) 122.9(2)
C(6) C(7) N(4) 118.8(2)
C(8) C(7) N(4) 118.3(2)
C(7) C(8) C(9) 117.9(2)
C(4) C(9) C(8) 120.1(2)
C(2) N(1) N(2) 114.6(2)
C(2) N(1) O(1) 127.4(2)
N(2) N(1) O(1) 117.9(2)
N(1) N(2) N(3) 104.6(2)
C(1) N(3) N(2) 109.6(2)
C(7) N(4) O(3) 118.2(2)
C(7) N(4) O(4) 118.3(2)
O(3) N(4) O(4) 123.4(2)
C(3) O(1) N(1) 112.60(10)

loop_
_geom_bond_atom_site_label_1
_geom_bond_atom_site_label_2
_geom_bond_distance
C(1) C(2) 1.368(3)
C(1) C(10) 1.493(3)
C(1) N(3) 1.358(3)
C(2) C(11) 1.480(3)
C(2) N(1) 1.347(3)
C(3) C(4) 1.475(3)
C(3) O(1) 1.401(2)
C(3) O(2) 1.186(3)
C(4) C(5) 1.393(3)
C(4) C(9) 1.389(3)
C(5) C(6) 1.374(3)
C(6) C(7) 1.372(3)
C(7) C(8) 1.385(2)
C(7) N(4) 1.470(2)
C(8) C(9) 1.384(3)
N(1) N(2) 1.330(2)
N(1) O(1) 1.384(2)
N(2) N(3) 1.318(3)
N(4) O(3) 1.217(2)
N(4) O(4) 1.211(3)
